data_1565207
loop_
_publ_author_name
'Karges, Johannes'
'Blacque, Olivier'
'Gasser, Gilles'

_publ_section_title
;
 Metal dipyrrin complexes as potential photosensitizers for photodynamic
 therapy
;
_journal_name_full 'Inorganica Chimica Acta'
_journal_page_first 119482
_journal_paper_doi 10.1016/j.ica.2020.119482
_journal_volume 505
_journal_year 2020
_chemical_formula_moiety 'C44 H46 Cu I4 N4, 0.25(C6 H14)'
_chemical_formula_sum 'C45.5 H49.5 Cu I4 N4'
_chemical_formula_weight 1223.53
_space_group_crystal_system tetragonal
_space_group_IT_number 88
_space_group_name_Hall '-I 4ad'
_space_group_name_H-M_alt 'I 41/a :2'
_atom_sites_solution_hydrogens geom
_atom_sites_solution_primary dual
_cell_angle_alpha 90
_cell_angle_beta 90
_cell_angle_gamma 90
_cell_formula_units_Z 32
_cell_length_a 52.0433(2)
_cell_length_b 52.0433(2)
_cell_length_c 14.00387(10)
_cell_measurement_reflns_used 25722
_cell_measurement_temperature 160(1)
_cell_measurement_theta_max 76.7100
_cell_measurement_theta_min 3.2440
_cell_volume 37929.6(3)
_computing_cell_refinement 'CrysAlisPro 1.171.40.53 (Rigaku OD, 2019)'
_computing_data_collection 'CrysAlisPro 1.171.40.53 (Rigaku OD, 2019)'
_computing_data_reduction 'CrysAlisPro 1.171.40.53 (Rigaku OD, 2019)'
_computing_molecular_graphics 'Olex2 (Dolomanov et al., 2009)'
_computing_publication_material 'Olex2 (Dolomanov et al., 2009)'
_computing_structure_refinement 'ShelXL (Sheldrick, 2015b)'
_computing_structure_solution 'ShelXT (Sheldrick, 2015a)'
_diffrn_ambient_environment N~2~
_diffrn_ambient_temperature 160(1)
_diffrn_detector 'CCD plate'
_diffrn_detector_area_resol_mean 10.3801
_diffrn_detector_type Atlas
_diffrn_measured_fraction_theta_full 0.999
_diffrn_measured_fraction_theta_max 0.999
_diffrn_measurement_details
;
List of Runs (angles in degrees, time in seconds):

  # Type    Start    End  Width  t~exp~   \w     \q     \k     \f   Frames
--------------------------------------------------------------------------
  1  \w   -124.00 -79.00   0.75    5.00    --  -38.84 -99.00   0.00   60
  2  \w    -75.00  45.00   0.75    5.00    --  -38.84  77.00-180.00  160
  3  \w    100.00 178.00   0.75   20.00    --  116.00 111.00-120.00  104
  4  \w    100.00 178.00   0.75   20.00    --  116.00 111.00 150.00  104
  5  \w     83.00 177.50   0.75   20.00    --  116.00  61.00  60.00  126
  6  \w     35.00 113.00   0.75   20.00    --  116.00-111.00   0.00  104
  7  \w    100.00 178.00   0.75   20.00    --  116.00 111.00 -30.00  104
  8  \w    100.00 178.00   0.75   20.00    --  116.00 111.00   0.00  104
  9  \w   -118.00  -7.00   0.75    5.00    --  -38.84 -37.00 150.00  148
 10  \w   -124.00 -79.00   0.75    5.00    --  -38.84 -99.00 150.00   60
 11  \w     35.00 177.50   0.75   20.00    --  116.00  15.00-120.00  190
 12  \w     85.00 110.50   0.75   20.00    --  116.00  45.00 120.00   34
 13  \w     83.00 177.50   0.75   20.00    --  116.00  61.00 -60.00  126
;
_diffrn_measurement_device 'four-circle diffractometer'
_diffrn_measurement_device_type 'SuperNova, Dual, Cu at home/near, Atlas'
_diffrn_measurement_method '\w scans'
_diffrn_orient_matrix_type 'CrysAlisPro convention (1999,Acta A55,543-557)'
_diffrn_orient_matrix_UB_11 -0.0021993000
_diffrn_orient_matrix_UB_12 -0.0270952000
_diffrn_orient_matrix_UB_13 0.0435353000
_diffrn_orient_matrix_UB_21 0.0005868000
_diffrn_orient_matrix_UB_22 -0.0117880000
_diffrn_orient_matrix_UB_23 -0.1008756000
_diffrn_orient_matrix_UB_31 0.0295172000
_diffrn_orient_matrix_UB_32 -0.0017918000
_diffrn_orient_matrix_UB_33 0.0052243000
_diffrn_radiation_monochromator mirror
_diffrn_radiation_probe x-ray
_diffrn_radiation_type CuK\a
_diffrn_radiation_wavelength 1.54184
_diffrn_reflns_av_R_equivalents 0.0491
_diffrn_reflns_av_unetI/netI 0.0377
_diffrn_reflns_Laue_measured_fraction_full 0.999
_diffrn_reflns_Laue_measured_fraction_max 0.999
_diffrn_reflns_limit_h_max 63
_diffrn_reflns_limit_h_min -48
_diffrn_reflns_limit_k_max 64
_diffrn_reflns_limit_k_min -64
_diffrn_reflns_limit_l_max 17
_diffrn_reflns_limit_l_min -17
_diffrn_reflns_number 101057
_diffrn_reflns_point_group_measured_fraction_full 0.999
_diffrn_reflns_point_group_measured_fraction_max 0.999
_diffrn_reflns_theta_full 67.684
_diffrn_reflns_theta_max 74.503
_diffrn_reflns_theta_min 3.268
_diffrn_source 'micro-focus sealed X-ray tube'
_diffrn_source_type 'SuperNova (Cu) X-ray Source'
_exptl_absorpt_coefficient_mu 21.352
_exptl_absorpt_correction_T_max 0.812
_exptl_absorpt_correction_T_min 0.133
_exptl_absorpt_correction_type analytical
_exptl_absorpt_process_details
;
CrysAlisPro 1.171.40.53 (Rigaku Oxford Diffraction, 2019)
Analytical numeric absorption correction using a multifaceted crystal
model based on expressions derived by R.C. Clark & J.S. Reid.
(Clark, R. C. & Reid, J. S. (1995). Acta Cryst. A51, 887-897)
Empirical absorption correction using spherical harmonics,
 implemented in SCALE3 ABSPACK scaling algorithm.
;
_exptl_crystal_colour 'dark red'
_exptl_crystal_colour_modifier dark
_exptl_crystal_colour_primary red
_exptl_crystal_density_diffrn 1.714
_exptl_crystal_description needle
_exptl_crystal_F_000 18928
_exptl_crystal_size_max 0.18
_exptl_crystal_size_mid 0.05
_exptl_crystal_size_min 0.01
_refine_diff_density_max 2.093
_refine_diff_density_min -1.255
_refine_diff_density_rms 0.097
_refine_ls_extinction_coef .
_refine_ls_extinction_method none
_refine_ls_goodness_of_fit_ref 1.018
_refine_ls_hydrogen_treatment constr
_refine_ls_matrix_type full
_refine_ls_number_parameters 983
_refine_ls_number_reflns 19383
_refine_ls_number_restraints 6
_refine_ls_restrained_S_all 1.020
_refine_ls_R_factor_all 0.0440
_refine_ls_R_factor_gt 0.0338
_refine_ls_shift/su_max 0.005
_refine_ls_shift/su_mean 0.000
_refine_ls_structure_factor_coef Fsqd
_refine_ls_weighting_details 'w=1/[\s^2^(Fo^2^)+(0.0327P)^2^+133.1229P] where P=(Fo^2^+2Fc^2^)/3'
_refine_ls_weighting_scheme calc
_refine_ls_wR_factor_gt 0.0765
_refine_ls_wR_factor_ref 0.0811
_reflns_Friedel_coverage 0.000
_reflns_Friedel_fraction_full .
_reflns_Friedel_fraction_max .
_reflns_number_gt 16259
_reflns_number_total 19383
_reflns_threshold_expression 'I > 2\s(I)'
_cod_data_source_file ICA-2020-505-119482.cif
_cod_data_source_block 2_sq
_cod_depositor_comments
;

2022-04-19
Z value and formula fixed to values more according to usual
chemical conventions.                 miguel
;
_cod_original_formula_sum 'C91 H99 Cu2 I8 N8'
_cod_original_formula_weight 2447.06
_cod_original_formula_moiety '2(C44 H46 Cu I4 N4), 0.5(C6 H14)'
_cod_original_formula_units_Z 16
_cod_original_cell_volume 37929.6(4)
_cod_original_sg_symbol_H-M 'I 41/a'
_cod_database_code 1565207
_shelx_space_group_comment
;
The symmetry employed for this shelxl refinement is uniquely defined
by the following loop, which should always be used as a source of
symmetry information in preference to the above space-group names.
They are only intended as comments.
;
_shelx_estimated_absorpt_t_max 0.815
_shelx_estimated_absorpt_t_min 0.114
_olex2_refinement_description
;
1. Fixed Uiso
 At 1.2 times of:
  All C(H) groups
 At 1.5 times of:
  All C(H,H,H) groups
2. Uiso/Uaniso restraints and constraints
C3 \\sim C11: within 2A with sigma of 0.004 and sigma for terminal atoms of
0.008
3.a Aromatic/amide H refined with riding coordinates:
 C16(H16), C18(H18), C38(H38), C40(H40), C60(H60), C62(H62), C82(H82), C84(H84)
3.b Idealised Me refined as rotating group:
 C10(H10A,H10B,H10C), C11(H11A,H11B,H11C), C12(H12A,H12B,H12C), C13(H13A,H13B,
 H13C), C20(H20A,H20B,H20C), C21(H21A,H21B,H21C), C22(H22A,H22B,H22C), C32(H32A,
 H32B,H32C), C33(H33A,H33B,H33C), C34(H34A,H34B,H34C), C35(H35A,H35B,H35C),
 C42(H42A,H42B,H42C), C43(H43A,H43B,H43C), C44(H44A,H44B,H44C), C54(H54A,H54B,
 H54C), C55(H55A,H55B,H55C), C56(H56A,H56B,H56C), C57(H57A,H57B,H57C), C64(H64A,
 H64B,H64C), C65(H65A,H65B,H65C), C66(H66A,H66B,H66C), C76(H76A,H76B,H76C),
 C77(H77A,H77B,H77C), C78(H78A,H78B,H78C), C79(H79A,H79B,H79C), C86(H86A,H86B,
 H86C), C87(H87A,H87B,H87C), C88(H88A,H88B,H88C)
;

loop_
_space_group_symop_operation_xyz
'x, y, z'
'-x+1/2, -y, z+1/2'
'-y+3/4, x+1/4, z+1/4'
'y+3/4, -x+3/4, z+3/4'
'x+1/2, y+1/2, z+1/2'
'-x+1, -y+1/2, z+1'
'-y+5/4, x+3/4, z+3/4'
'y+5/4, -x+5/4, z+5/4'
'-x, -y, -z'
'x-1/2, y, -z-1/2'
'y-3/4, -x-1/4, -z-1/4'
'-y-3/4, x-3/4, -z-3/4'
'-x+1/2, -y+1/2, -z+1/2'
'x, y+1/2, -z'
'y-1/4, -x+1/4, -z+1/4'
'-y-1/4, x-1/4, -z-1/4'

loop_
_atom_site_label
_atom_site_type_symbol
_atom_site_fract_x
_atom_site_fract_y
_atom_site_fract_z
_atom_site_U_iso_or_equiv
_atom_site_adp_type
_atom_site_occupancy
_atom_site_site_symmetry_order
_atom_site_calc_flag
_atom_site_refinement_flags_posn
_atom_site_refinement_flags_adp
_atom_site_refinement_flags_occupancy
_atom_site_disorder_assembly
_atom_site_disorder_group
C1 C 0.58797(8) 0.64313(8) 0.5847(3) 0.0254(8) Uani 1 1 d . . . . .
C2 C 0.58087(8) 0.62297(7) 0.5226(3) 0.0261(8) Uani 1 1 d . . . . .
C3 C 0.58936(11) 0.62863(8) 0.4326(3) 0.0358(10) Uani 1 1 d . U . . .
C4 C 0.60241(8) 0.65313(7) 0.4401(3) 0.0239(8) Uani 1 1 d . . . . .
C5 C 0.61358(7) 0.66810(7) 0.3680(2) 0.0211(7) Uani 1 1 d . . . . .
C6 C 0.62652(7) 0.69175(7) 0.3794(2) 0.0178(6) Uani 1 1 d . . . . .
C7 C 0.63913(7) 0.70720(7) 0.3087(2) 0.0192(7) Uani 1 1 d . . . . .
C8 C 0.64978(7) 0.72746(7) 0.3592(3) 0.0216(7) Uani 1 1 d . . . . .
C9 C 0.64369(7) 0.72462(7) 0.4571(3) 0.0205(7) Uani 1 1 d . . . . .
C10 C 0.58190(10) 0.64471(10) 0.6887(3) 0.0407(11) Uani 1 1 d . . . . .
H10A H 0.593188 0.633042 0.724183 0.061 Uiso 1 1 calc GR . . . .
H10B H 0.563946 0.639775 0.699220 0.061 Uiso 1 1 calc GR . . . .
H10C H 0.584577 0.662351 0.711103 0.061 Uiso 1 1 calc GR . . . .
C11 C 0.58582(15) 0.61131(10) 0.3480(4) 0.0629(17) Uani 1 1 d . U . . .
H11A H 0.602616 0.607274 0.320114 0.094 Uiso 1 1 calc GR . . . .
H11B H 0.575120 0.619953 0.300175 0.094 Uiso 1 1 calc GR . . . .
H11C H 0.577404 0.595377 0.368335 0.094 Uiso 1 1 calc GR . . . .
C12 C 0.64200(9) 0.70327(8) 0.2037(3) 0.0299(9) Uani 1 1 d . . . . .
H12A H 0.653635 0.688818 0.191903 0.045 Uiso 1 1 calc GR . . . .
H12B H 0.649080 0.718873 0.174677 0.045 Uiso 1 1 calc GR . . . .
H12C H 0.625156 0.699557 0.175629 0.045 Uiso 1 1 calc GR . . . .
C13 C 0.65164(9) 0.74198(9) 0.5367(3) 0.0316(9) Uani 1 1 d . . . . .
H13A H 0.640210 0.756936 0.538684 0.047 Uiso 1 1 calc GR . . . .
H13B H 0.669355 0.747720 0.526248 0.047 Uiso 1 1 calc GR . . . .
H13C H 0.650577 0.732681 0.597418 0.047 Uiso 1 1 calc GR . . . .
C14 C 0.61042(8) 0.65831(7) 0.2669(2) 0.0247(8) Uani 1 1 d . . . . .
C15 C 0.62869(10) 0.64224(8) 0.2259(3) 0.0318(9) Uani 1 1 d . . . . .
C16 C 0.62454(11) 0.63256(8) 0.1344(3) 0.0360(10) Uani 1 1 d . . . . .
H16 H 0.637184 0.621788 0.106230 0.043 Uiso 1 1 calc R . . . .
C17 C 0.60254(10) 0.63823(9) 0.0837(3) 0.0358(10) Uani 1 1 d . . . . .
C18 C 0.58472(9) 0.65459(10) 0.1247(3) 0.0354(10) Uani 1 1 d . . . . .
H18 H 0.569702 0.659008 0.089829 0.042 Uiso 1 1 calc R . . . .
C19 C 0.58821(8) 0.66479(9) 0.2162(3) 0.0290(8) Uani 1 1 d . . . . .
C20 C 0.65268(12) 0.63491(11) 0.2792(4) 0.0549(16) Uani 1 1 d . . . . .
H20A H 0.660671 0.650381 0.305897 0.082 Uiso 1 1 calc GR . . . .
H20B H 0.664722 0.626512 0.235439 0.082 Uiso 1 1 calc GR . . . .
H20C H 0.648268 0.623075 0.331131 0.082 Uiso 1 1 calc GR . . . .
C21 C 0.59819(13) 0.62718(11) -0.0152(3) 0.0516(15) Uani 1 1 d . . . . .
H21A H 0.580475 0.620951 -0.020403 0.077 Uiso 1 1 calc GR . . . .
H21B H 0.610115 0.612903 -0.026018 0.077 Uiso 1 1 calc GR . . . .
H21C H 0.601165 0.640566 -0.063221 0.077 Uiso 1 1 calc GR . . . .
C22 C 0.56849(9) 0.68291(12) 0.2575(3) 0.0438(12) Uani 1 1 d . . . . .
H22A H 0.564097 0.677455 0.322458 0.066 Uiso 1 1 calc GR . . . .
H22B H 0.553008 0.682684 0.217655 0.066 Uiso 1 1 calc GR . . . .
H22C H 0.575551 0.700359 0.259196 0.066 Uiso 1 1 calc GR . . . .
C23 C 0.64429(8) 0.66313(8) 0.7298(3) 0.0252(8) Uani 1 1 d . . . . .
C24 C 0.65081(7) 0.66228(8) 0.8283(3) 0.0254(8) Uani 1 1 d . . . . .
C25 C 0.63925(7) 0.68276(8) 0.8732(3) 0.0241(8) Uani 1 1 d . . . . .
C26 C 0.62552(7) 0.69655(7) 0.7990(2) 0.0212(7) Uani 1 1 d . . . . .
C27 C 0.61051(7) 0.71879(7) 0.8066(2) 0.0213(7) Uani 1 1 d . . . . .
C28 C 0.59846(7) 0.73185(7) 0.7315(2) 0.0208(7) Uani 1 1 d . . . . .
C29 C 0.58197(9) 0.75392(8) 0.7360(3) 0.0316(9) Uani 1 1 d . . . . .
C30 C 0.57369(8) 0.75799(7) 0.6440(3) 0.0266(8) Uani 1 1 d . . . . .
C31 C 0.58480(7) 0.73940(7) 0.5840(3) 0.0228(7) Uani 1 1 d . . . . .
C32 C 0.65230(9) 0.64419(9) 0.6554(3) 0.0336(9) Uani 1 1 d . . . . .
H32A H 0.640028 0.629917 0.653929 0.050 Uiso 1 1 calc GR . . . .
H32B H 0.669459 0.637603 0.670674 0.050 Uiso 1 1 calc GR . . . .
H32C H 0.652676 0.652628 0.592885 0.050 Uiso 1 1 calc GR . . . .
C33 C 0.64168(9) 0.68867(9) 0.9775(3) 0.0331(9) Uani 1 1 d . . . . .
H33A H 0.650310 0.705266 0.985663 0.050 Uiso 1 1 calc GR . . . .
H33B H 0.651776 0.675186 1.008745 0.050 Uiso 1 1 calc GR . . . .
H33C H 0.624538 0.689441 1.006331 0.050 Uiso 1 1 calc GR . . . .
C34 C 0.57484(14) 0.77105(11) 0.8190(4) 0.0585(18) Uani 1 1 d . . . . .
H34A H 0.565624 0.760969 0.867126 0.088 Uiso 1 1 calc GR . . . .
H34B H 0.563807 0.785041 0.796340 0.088 Uiso 1 1 calc GR . . . .
H34C H 0.590484 0.778262 0.847286 0.088 Uiso 1 1 calc GR . . . .
C35 C 0.58028(9) 0.73637(10) 0.4793(3) 0.0361(10) Uani 1 1 d . . . . .
H35A H 0.593561 0.745726 0.443851 0.054 Uiso 1 1 calc GR . . . .
H35B H 0.563336 0.743293 0.462832 0.054 Uiso 1 1 calc GR . . . .
H35C H 0.580983 0.718111 0.462356 0.054 Uiso 1 1 calc GR . . . .
C36 C 0.60580(8) 0.72882(7) 0.9065(2) 0.0223(7) Uani 1 1 d . . . . .
C37 C 0.62156(10) 0.74759(9) 0.9456(3) 0.0345(10) Uani 1 1 d . . . . .
C38 C 0.61653(11) 0.75655(9) 1.0374(3) 0.0383(11) Uani 1 1 d . . . . .
H38 H 0.627483 0.769266 1.064108 0.046 Uiso 1 1 calc R . . . .
C39 C 0.59628(10) 0.74761(9) 1.0904(3) 0.0356(10) Uani 1 1 d . . . . .
C40 C 0.58063(9) 0.72914(9) 1.0494(3) 0.0337(9) Uani 1 1 d . . . . .
H40 H 0.566449 0.722800 1.084996 0.040 Uiso 1 1 calc R . . . .
C41 C 0.58485(8) 0.71948(9) 0.9579(3) 0.0292(8) Uani 1 1 d . . . . .
C42 C 0.64446(14) 0.75768(13) 0.8907(4) 0.064(2) Uani 1 1 d . . . . .
H42A H 0.654782 0.743221 0.867577 0.096 Uiso 1 1 calc GR . . . .
H42B H 0.654959 0.768474 0.932781 0.096 Uiso 1 1 calc GR . . . .
H42C H 0.638481 0.767901 0.836319 0.096 Uiso 1 1 calc GR . . . .
C43 C 0.59181(13) 0.75705(11) 1.1914(3) 0.0516(14) Uani 1 1 d . . . . .
H43A H 0.573305 0.757977 1.203922 0.077 Uiso 1 1 calc GR . . . .
H43B H 0.599420 0.774157 1.198993 0.077 Uiso 1 1 calc GR . . . .
H43C H 0.599815 0.745130 1.236689 0.077 Uiso 1 1 calc GR . . . .
C44 C 0.56712(9) 0.69951(11) 0.9167(3) 0.0431(12) Uani 1 1 d . . . . .
H44A H 0.559072 0.706251 0.858597 0.065 Uiso 1 1 calc GR . . . .
H44B H 0.553784 0.695275 0.963522 0.065 Uiso 1 1 calc GR . . . .
H44C H 0.576957 0.684011 0.901146 0.065 Uiso 1 1 calc GR . . . .
C45 C 0.72849(7) 0.66119(7) 0.6076(3) 0.0228(7) Uani 1 1 d . . . . .
C46 C 0.72309(7) 0.66187(7) 0.5092(3) 0.0223(7) Uani 1 1 d . . . . .
C47 C 0.73972(7) 0.64570(7) 0.4620(3) 0.0204(7) Uani 1 1 d . . . . .
C48 C 0.75597(7) 0.63495(7) 0.5355(2) 0.0198(7) Uani 1 1 d . . . . .
C49 C 0.77596(7) 0.61702(7) 0.5279(3) 0.0211(7) Uani 1 1 d . . . . .
C50 C 0.79096(7) 0.60744(7) 0.6038(2) 0.0208(7) Uani 1 1 d . . . . .
C51 C 0.81095(7) 0.58831(8) 0.6000(3) 0.0243(7) Uani 1 1 d . . . . .
C52 C 0.82074(8) 0.58714(7) 0.6921(3) 0.0239(7) Uani 1 1 d . . . . .
C53 C 0.80728(8) 0.60485(8) 0.7497(3) 0.0261(8) Uani 1 1 d . . . . .
C54 C 0.71506(8) 0.67519(10) 0.6861(3) 0.0360(10) Uani 1 1 d . . . . .
H54A H 0.714423 0.664299 0.743096 0.054 Uiso 1 1 calc GR . . . .
H54B H 0.697526 0.679413 0.665889 0.054 Uiso 1 1 calc GR . . . .
H54C H 0.724398 0.691058 0.700722 0.054 Uiso 1 1 calc GR . . . .
C55 C 0.73942(8) 0.64124(9) 0.3561(3) 0.0280(8) Uani 1 1 d . . . . .
H55A H 0.755810 0.646809 0.328619 0.042 Uiso 1 1 calc GR . . . .
H55B H 0.725362 0.651090 0.327348 0.042 Uiso 1 1 calc GR . . . .
H55C H 0.736878 0.622903 0.343305 0.042 Uiso 1 1 calc GR . . . .
C56 C 0.81980(9) 0.57177(9) 0.5191(3) 0.0339(10) Uani 1 1 d . . . . .
H56A H 0.805644 0.560688 0.498200 0.051 Uiso 1 1 calc GR . . . .
H56B H 0.834241 0.561105 0.540183 0.051 Uiso 1 1 calc GR . . . .
H56C H 0.825299 0.582670 0.465805 0.051 Uiso 1 1 calc GR . . . .
C57 C 0.81216(10) 0.61062(10) 0.8530(3) 0.0412(11) Uani 1 1 d . . . . .
H57A H 0.807906 0.628627 0.866075 0.062 Uiso 1 1 calc GR . . . .
H57B H 0.830324 0.607584 0.867675 0.062 Uiso 1 1 calc GR . . . .
H57C H 0.801455 0.599434 0.892808 0.062 Uiso 1 1 calc GR . . . .
C58 C 0.78211(7) 0.60804(8) 0.4285(2) 0.0222(7) Uani 1 1 d . . . . .
C59 C 0.77024(8) 0.58635(9) 0.3898(3) 0.0297(9) Uani 1 1 d . . . . .
C60 C 0.77505(9) 0.58035(10) 0.2937(3) 0.0401(11) Uani 1 1 d . . . . .
H60 H 0.766816 0.565806 0.266448 0.048 Uiso 1 1 calc R . . . .
C61 C 0.79121(10) 0.59474(11) 0.2378(3) 0.0401(12) Uani 1 1 d . . . . .
C62 C 0.80330(9) 0.61574(10) 0.2786(3) 0.0378(11) Uani 1 1 d . . . . .
H62 H 0.814803 0.625641 0.240915 0.045 Uiso 1 1 calc R . . . .
C63 C 0.79912(8) 0.62281(9) 0.3735(3) 0.0287(9) Uani 1 1 d . . . . .
C64 C 0.75294(10) 0.56934(10) 0.4482(4) 0.0468(12) Uani 1 1 d . . . . .
H64A H 0.762509 0.554130 0.469089 0.070 Uiso 1 1 calc GR . . . .
H64B H 0.738221 0.563990 0.409341 0.070 Uiso 1 1 calc GR . . . .
H64C H 0.746811 0.578824 0.504215 0.070 Uiso 1 1 calc GR . . . .
C65 C 0.79552(14) 0.58867(14) 0.1325(3) 0.0635(19) Uani 1 1 d . . . . .
H65A H 0.784902 0.573932 0.114139 0.095 Uiso 1 1 calc GR . . . .
H65B H 0.813676 0.584571 0.121951 0.095 Uiso 1 1 calc GR . . . .
H65C H 0.790755 0.603620 0.093814 0.095 Uiso 1 1 calc GR . . . .
C66 C 0.81184(9) 0.64641(10) 0.4130(3) 0.0391(10) Uani 1 1 d . . . . .
H66A H 0.799083 0.660153 0.419659 0.059 Uiso 1 1 calc GR . . . .
H66B H 0.825493 0.652000 0.369578 0.059 Uiso 1 1 calc GR . . . .
H66C H 0.819231 0.642490 0.475732 0.059 Uiso 1 1 calc GR . . . .
C67 C 0.77786(7) 0.69825(7) 0.7328(3) 0.0221(7) Uani 1 1 d . . . . .
C68 C 0.78062(7) 0.72035(7) 0.7900(3) 0.0233(7) Uani 1 1 d . . . . .
C69 C 0.77443(7) 0.71439(8) 0.8840(3) 0.0234(7) Uani 1 1 d . . . . .
C70 C 0.76778(7) 0.68761(7) 0.8817(3) 0.0191(7) Uani 1 1 d . . . . .
C71 C 0.75983(7) 0.67188(7) 0.9579(2) 0.0206(7) Uani 1 1 d . . . . .
C72 C 0.75215(7) 0.64596(7) 0.9516(2) 0.0205(7) Uani 1 1 d . . . . .
C73 C 0.74054(8) 0.62992(8) 1.0236(3) 0.0243(8) Uani 1 1 d . . . . .
C74 C 0.73446(8) 0.60728(8) 0.9775(3) 0.0250(8) Uani 1 1 d . . . . .
C75 C 0.74216(8) 0.60911(8) 0.8808(3) 0.0264(8) Uani 1 1 d . . . . .
C76 C 0.78345(9) 0.69606(9) 0.6287(3) 0.0338(9) Uani 1 1 d . . . . .
H76A H 0.787064 0.678087 0.612687 0.051 Uiso 1 1 calc GR . . . .
H76B H 0.798427 0.706661 0.612847 0.051 Uiso 1 1 calc GR . . . .
H76C H 0.768553 0.702002 0.592007 0.051 Uiso 1 1 calc GR . . . .
C77 C 0.77451(10) 0.73327(8) 0.9643(3) 0.0354(10) Uani 1 1 d . . . . .
H77A H 0.780861 0.749877 0.941210 0.053 Uiso 1 1 calc GR . . . .
H77B H 0.785732 0.727012 1.015449 0.053 Uiso 1 1 calc GR . . . .
H77C H 0.757003 0.735321 0.988873 0.053 Uiso 1 1 calc GR . . . .
C78 C 0.73547(10) 0.63510(10) 1.1267(3) 0.0390(11) Uani 1 1 d . . . . .
H78A H 0.750762 0.642788 1.155847 0.058 Uiso 1 1 calc GR . . . .
H78B H 0.731370 0.618941 1.159222 0.058 Uiso 1 1 calc GR . . . .
H78C H 0.720942 0.646974 1.132684 0.058 Uiso 1 1 calc GR . . . .
C79 C 0.73860(12) 0.58962(9) 0.8038(3) 0.0460(13) Uani 1 1 d . . . . .
H79A H 0.739210 0.598124 0.741404 0.069 Uiso 1 1 calc GR . . . .
H79B H 0.721924 0.581150 0.811783 0.069 Uiso 1 1 calc GR . . . .
H79C H 0.752343 0.576787 0.807655 0.069 Uiso 1 1 calc GR . . . .
C80 C 0.75951(8) 0.68378(8) 1.0562(3) 0.0252(8) Uani 1 1 d . . . . .
C81 C 0.78153(9) 0.68150(8) 1.1129(3) 0.0298(9) Uani 1 1 d . . . . .
C82 C 0.78101(10) 0.69212(9) 1.2045(3) 0.0360(10) Uani 1 1 d . . . . .
H82 H 0.795769 0.690448 1.243952 0.043 Uiso 1 1 calc R . . . .
C83 C 0.75975(11) 0.70500(9) 1.2398(3) 0.0399(12) Uani 1 1 d . . . . .
C84 C 0.73825(10) 0.70679(9) 1.1819(3) 0.0397(11) Uani 1 1 d . . . . .
H84 H 0.723435 0.715404 1.205312 0.048 Uiso 1 1 calc R . . . .
C85 C 0.73771(9) 0.69631(9) 1.0901(3) 0.0321(9) Uani 1 1 d . . . . .
C86 C 0.80547(9) 0.66833(11) 1.0772(3) 0.0393(11) Uani 1 1 d . . . . .
H86A H 0.801921 0.650031 1.067263 0.059 Uiso 1 1 calc GR . . . .
H86B H 0.819236 0.670270 1.124373 0.059 Uiso 1 1 calc GR . . . .
H86C H 0.810810 0.676128 1.016647 0.059 Uiso 1 1 calc GR . . . .
C87 C 0.75998(14) 0.71647(12) 1.3394(4) 0.0615(19) Uani 1 1 d . . . . .
H87A H 0.757043 0.702862 1.386523 0.092 Uiso 1 1 calc GR . . . .
H87B H 0.746366 0.729403 1.344624 0.092 Uiso 1 1 calc GR . . . .
H87C H 0.776677 0.724556 1.351379 0.092 Uiso 1 1 calc GR . . . .
C88 C 0.71373(9) 0.69863(11) 1.0296(4) 0.0450(12) Uani 1 1 d . . . . .
H88A H 0.717330 0.709487 0.973975 0.067 Uiso 1 1 calc GR . . . .
H88B H 0.699940 0.706385 1.067516 0.067 Uiso 1 1 calc GR . . . .
H88C H 0.708399 0.681527 1.008046 0.067 Uiso 1 1 calc GR . . . .
Cu1 Cu 0.61541(2) 0.69250(2) 0.58900(3) 0.01974(11) Uani 1 1 d . . . . .
Cu2 Cu 0.76647(2) 0.64339(2) 0.74413(3) 0.02040(11) Uani 1 1 d . . . . .
I1 I 0.56081(2) 0.59051(2) 0.56546(2) 0.03748(7) Uani 1 1 d . . . . .
I2 I 0.67236(2) 0.75695(2) 0.30507(2) 0.03944(7) Uani 1 1 d . . . . .
I3 I 0.67439(2) 0.63469(2) 0.89030(2) 0.04436(8) Uani 1 1 d . . . . .
I4 I 0.54653(2) 0.78466(2) 0.59971(2) 0.05130(9) Uani 1 1 d . . . . .
I5 I 0.69484(2) 0.68493(2) 0.44880(2) 0.03456(6) Uani 1 1 d . . . . .
I6 I 0.85039(2) 0.56378(2) 0.74053(2) 0.03239(6) Uani 1 1 d . . . . .
I7 I 0.79096(2) 0.75603(2) 0.73735(2) 0.04025(7) Uani 1 1 d . . . . .
I8 I 0.71448(2) 0.57662(2) 1.03504(2) 0.04670(8) Uani 1 1 d . . . . .
N1 N 0.60124(7) 0.66087(6) 0.5361(2) 0.0224(6) Uani 1 1 d . . . . .
N2 N 0.62983(6) 0.70332(6) 0.4685(2) 0.0180(6) Uani 1 1 d . . . . .
N3 N 0.62957(6) 0.68338(6) 0.7130(2) 0.0210(6) Uani 1 1 d . . . . .
N4 N 0.59965(6) 0.72394(6) 0.6358(2) 0.0194(6) Uani 1 1 d . . . . .
N5 N 0.74826(6) 0.64556(6) 0.6234(2) 0.0197(6) Uani 1 1 d . . . . .
N6 N 0.78940(6) 0.61675(6) 0.6980(2) 0.0231(6) Uani 1 1 d . . . . .
N7 N 0.77009(6) 0.67868(6) 0.7872(2) 0.0200(6) Uani 1 1 d . . . . .
N8 N 0.75289(7) 0.63203(6) 0.8660(2) 0.0232(6) Uani 1 1 d . . . . .

loop_
_atom_site_aniso_label
_atom_site_aniso_U_11
_atom_site_aniso_U_22
_atom_site_aniso_U_33
_atom_site_aniso_U_23
_atom_site_aniso_U_13
_atom_site_aniso_U_12
C1 0.0314(19) 0.0252(18) 0.0196(17) -0.0007(15) 0.0029(15) -0.0014(16)
C2 0.037(2) 0.0191(17) 0.0219(18) 0.0020(14) 0.0015(16) -0.0078(16)
C3 0.065(3) 0.0237(19) 0.0186(18) -0.0027(15) 0.0018(19) -0.017(2)
C4 0.039(2) 0.0194(17) 0.0135(16) -0.0018(13) -0.0014(15) -0.0039(16)
C5 0.0285(18) 0.0228(17) 0.0121(15) -0.0022(13) -0.0009(13) 0.0019(15)
C6 0.0213(16) 0.0203(16) 0.0117(14) -0.0013(13) -0.0007(12) 0.0011(13)
C7 0.0206(16) 0.0237(17) 0.0134(15) -0.0005(13) -0.0006(13) -0.0020(14)
C8 0.0231(17) 0.0235(17) 0.0183(16) 0.0016(14) 0.0013(14) -0.0064(14)
C9 0.0200(16) 0.0226(17) 0.0190(17) -0.0043(14) 0.0006(13) -0.0029(14)
C10 0.056(3) 0.046(3) 0.0196(19) -0.0049(18) 0.0114(19) -0.022(2)
C11 0.120(5) 0.038(3) 0.030(2) -0.010(2) 0.013(3) -0.044(3)
C12 0.039(2) 0.036(2) 0.0146(17) 0.0002(15) 0.0016(16) -0.0096(18)
C13 0.034(2) 0.038(2) 0.0234(19) -0.0112(17) 0.0013(16) -0.0134(18)
C14 0.040(2) 0.0233(17) 0.0112(15) -0.0011(13) -0.0008(15) -0.0091(16)
C15 0.053(3) 0.0244(19) 0.0180(18) -0.0025(15) -0.0032(18) 0.0051(18)
C16 0.064(3) 0.026(2) 0.0176(18) -0.0051(15) 0.0068(19) 0.000(2)
C17 0.059(3) 0.034(2) 0.0143(17) -0.0039(16) -0.0021(18) -0.017(2)
C18 0.038(2) 0.051(3) 0.0171(18) -0.0001(18) -0.0045(16) -0.015(2)
C19 0.030(2) 0.040(2) 0.0172(17) -0.0014(16) -0.0005(15) -0.0120(18)
C20 0.075(4) 0.054(3) 0.035(3) -0.017(2) -0.015(3) 0.037(3)
C21 0.084(4) 0.051(3) 0.020(2) -0.011(2) -0.005(2) -0.018(3)
C22 0.029(2) 0.076(4) 0.026(2) -0.007(2) 0.0023(18) 0.004(2)
C23 0.0279(19) 0.0303(19) 0.0174(17) -0.0025(15) 0.0035(14) 0.0058(16)
C24 0.0245(18) 0.036(2) 0.0159(16) 0.0049(15) -0.0001(14) 0.0095(16)
C25 0.0251(18) 0.032(2) 0.0155(16) 0.0006(15) 0.0016(14) 0.0015(16)
C26 0.0264(17) 0.0253(17) 0.0119(15) -0.0029(13) 0.0047(13) -0.0004(15)
C27 0.0248(17) 0.0247(17) 0.0145(16) -0.0041(14) 0.0022(13) -0.0058(15)
C28 0.0290(18) 0.0182(16) 0.0151(16) -0.0035(13) 0.0059(14) -0.0037(14)
C29 0.051(3) 0.0253(19) 0.0189(18) -0.0036(15) 0.0051(17) 0.0077(19)
C30 0.038(2) 0.0183(17) 0.0239(18) 0.0036(14) -0.0016(16) 0.0090(16)
C31 0.0239(17) 0.0252(18) 0.0193(17) 0.0019(14) 0.0023(14) -0.0028(15)
C32 0.045(2) 0.035(2) 0.0207(18) -0.0091(17) 0.0015(17) 0.0173(19)
C33 0.035(2) 0.048(3) 0.0155(18) -0.0028(17) -0.0038(16) 0.0122(19)
C34 0.104(5) 0.042(3) 0.029(2) -0.011(2) -0.002(3) 0.041(3)
C35 0.035(2) 0.054(3) 0.0193(19) 0.0008(18) -0.0048(16) 0.012(2)
C36 0.0301(19) 0.0247(17) 0.0120(15) -0.0037(13) 0.0003(14) 0.0046(15)
C37 0.049(3) 0.033(2) 0.0214(19) -0.0073(17) 0.0046(18) -0.006(2)
C38 0.062(3) 0.032(2) 0.0211(19) -0.0098(17) -0.001(2) 0.000(2)
C39 0.058(3) 0.034(2) 0.0150(17) -0.0026(16) 0.0010(18) 0.018(2)
C40 0.039(2) 0.045(2) 0.0172(18) 0.0000(17) 0.0078(16) 0.012(2)
C41 0.031(2) 0.038(2) 0.0188(18) 0.0019(16) 0.0008(15) 0.0086(18)
C42 0.083(4) 0.070(4) 0.040(3) -0.023(3) 0.021(3) -0.047(4)
C43 0.085(4) 0.047(3) 0.023(2) -0.010(2) 0.009(2) 0.017(3)
C44 0.034(2) 0.067(3) 0.029(2) -0.003(2) 0.0046(19) -0.011(2)
C45 0.0208(17) 0.0250(18) 0.0226(18) -0.0085(14) 0.0046(14) 0.0008(14)
C46 0.0187(16) 0.0226(17) 0.0258(18) 0.0020(14) -0.0038(14) 0.0030(14)
C47 0.0190(16) 0.0250(17) 0.0173(16) 0.0009(14) -0.0005(13) -0.0005(14)
C48 0.0225(17) 0.0247(17) 0.0122(15) -0.0027(13) 0.0004(13) 0.0002(14)
C49 0.0246(17) 0.0216(16) 0.0172(16) -0.0002(13) 0.0017(14) 0.0008(14)
C50 0.0227(17) 0.0240(17) 0.0156(16) -0.0023(13) -0.0009(13) 0.0021(14)
C51 0.0239(18) 0.0259(18) 0.0230(18) -0.0024(15) 0.0002(15) 0.0029(15)
C52 0.0271(18) 0.0215(17) 0.0231(18) 0.0028(14) -0.0065(15) 0.0043(15)
C53 0.0306(19) 0.0283(19) 0.0196(17) 0.0009(15) -0.0035(15) 0.0026(16)
C54 0.027(2) 0.050(3) 0.031(2) -0.017(2) 0.0023(17) 0.0096(19)
C55 0.0278(19) 0.041(2) 0.0148(17) 0.0019(16) -0.0002(14) 0.0060(17)
C56 0.034(2) 0.040(2) 0.027(2) -0.0118(18) -0.0062(17) 0.0167(19)
C57 0.051(3) 0.052(3) 0.021(2) -0.0064(19) -0.0125(19) 0.018(2)
C58 0.0215(17) 0.0309(19) 0.0142(16) -0.0052(14) -0.0024(13) 0.0096(15)
C59 0.0246(18) 0.036(2) 0.028(2) -0.0110(17) -0.0061(16) 0.0087(17)
C60 0.041(2) 0.047(3) 0.032(2) -0.022(2) -0.015(2) 0.021(2)
C61 0.044(3) 0.058(3) 0.0184(19) -0.0101(19) -0.0051(18) 0.030(2)
C62 0.039(2) 0.055(3) 0.0193(19) 0.0044(19) 0.0081(17) 0.016(2)
C63 0.0262(19) 0.042(2) 0.0175(17) -0.0004(16) -0.0004(15) 0.0123(17)
C64 0.040(3) 0.043(3) 0.058(3) -0.017(2) 0.000(2) -0.002(2)
C65 0.083(4) 0.086(5) 0.021(2) -0.012(3) -0.006(3) 0.044(4)
C66 0.033(2) 0.050(3) 0.034(2) 0.002(2) 0.0057(19) -0.005(2)
C67 0.0207(16) 0.0250(18) 0.0206(17) 0.0032(14) 0.0016(14) -0.0014(14)
C68 0.0181(16) 0.0189(16) 0.033(2) 0.0037(15) 0.0013(15) 0.0001(13)
C69 0.0183(16) 0.0256(18) 0.0263(18) -0.0018(15) -0.0004(14) -0.0025(14)
C70 0.0176(15) 0.0224(17) 0.0171(16) -0.0031(13) -0.0001(13) -0.0001(13)
C71 0.0211(16) 0.0256(18) 0.0152(16) -0.0040(14) 0.0006(13) -0.0005(14)
C72 0.0239(17) 0.0265(18) 0.0112(15) -0.0024(14) -0.0008(13) 0.0002(14)
C73 0.0267(18) 0.0300(19) 0.0163(17) 0.0014(15) 0.0028(14) -0.0023(16)
C74 0.0310(19) 0.0266(18) 0.0173(17) 0.0070(14) 0.0055(15) -0.0092(16)
C75 0.032(2) 0.0255(18) 0.0211(18) -0.0034(15) 0.0072(15) -0.0042(16)
C76 0.040(2) 0.041(2) 0.0204(19) 0.0051(17) 0.0078(17) -0.0117(19)
C77 0.045(2) 0.0252(19) 0.036(2) -0.0112(18) 0.0042(19) -0.0089(18)
C78 0.056(3) 0.045(3) 0.0162(18) -0.0025(17) 0.0085(18) -0.013(2)
C79 0.074(4) 0.031(2) 0.033(2) -0.0070(19) 0.014(2) -0.022(2)
C80 0.031(2) 0.0262(18) 0.0181(17) -0.0062(14) 0.0045(15) -0.0085(16)
C81 0.039(2) 0.033(2) 0.0173(17) 0.0001(15) 0.0003(16) -0.0149(18)
C82 0.051(3) 0.040(2) 0.0167(18) -0.0018(17) -0.0027(18) -0.021(2)
C83 0.061(3) 0.040(2) 0.0195(19) -0.0114(17) 0.012(2) -0.027(2)
C84 0.049(3) 0.036(2) 0.034(2) -0.0157(19) 0.020(2) -0.011(2)
C85 0.033(2) 0.034(2) 0.029(2) -0.0094(17) 0.0075(17) -0.0066(18)
C86 0.031(2) 0.060(3) 0.027(2) 0.003(2) -0.0083(18) 0.001(2)
C87 0.089(5) 0.064(4) 0.031(3) -0.023(3) 0.022(3) -0.036(4)
C88 0.034(2) 0.055(3) 0.046(3) -0.018(2) 0.003(2) 0.009(2)
Cu1 0.0303(3) 0.0199(2) 0.0091(2) -0.00297(18) 0.0011(2) -0.0008(2)
Cu2 0.0296(3) 0.0211(2) 0.0105(2) -0.00189(19) 0.0025(2) 0.0026(2)
I1 0.05519(17) 0.02630(12) 0.03095(13) 0.00703(10) 0.00112(12) -0.01450(12)
I2 0.04807(16) 0.03824(14) 0.03199(13) 0.00198(11) 0.00715(12) -0.02212(13)
I3 0.04974(17) 0.05564(18) 0.02771(13) 0.00138(12) -0.00421(12) 0.02937(15)
I4 0.0780(2) 0.03944(16) 0.03648(15) 0.00492(13) -0.00190(15) 0.03283(16)
I5 0.02584(12) 0.03761(14) 0.04022(14) 0.00071(11) -0.00715(11) 0.01128(10)
I6 0.03315(13) 0.02955(12) 0.03447(13) 0.00041(10) -0.01183(11) 0.00779(10)
I7 0.03973(15) 0.02479(12) 0.05624(18) 0.01117(12) 0.00348(13) -0.00558(11)
I8 0.0652(2) 0.03952(15) 0.03544(15) 0.00635(12) 0.01258(14) -0.02335(15)
N1 0.0329(17) 0.0200(14) 0.0143(14) -0.0012(11) -0.0003(12) -0.0031(13)
N2 0.0202(14) 0.0223(14) 0.0116(13) -0.0037(11) 0.0000(11) -0.0005(12)
N3 0.0276(15) 0.0227(15) 0.0127(13) -0.0037(11) 0.0023(12) 0.0006(13)
N4 0.0223(14) 0.0234(14) 0.0124(13) -0.0029(11) 0.0011(11) -0.0018(12)
N5 0.0208(14) 0.0254(15) 0.0128(13) -0.0036(11) 0.0019(11) 0.0016(12)
N6 0.0287(16) 0.0247(15) 0.0160(14) -0.0015(12) -0.0005(12) 0.0072(13)
N7 0.0225(14) 0.0217(14) 0.0158(14) -0.0007(12) 0.0026(11) -0.0016(12)
N8 0.0326(17) 0.0236(15) 0.0134(13) -0.0031(12) 0.0039(12) -0.0049(13)

loop_
_atom_type_symbol
_atom_type_description
_atom_type_scat_dispersion_real
_atom_type_scat_dispersion_imag
_atom_type_scat_source
C C 0.0181 0.0091 'International Tables Vol C Tables 4.2.6.8 and 6.1.1.4'
H H 0.0000 0.0000 'International Tables Vol C Tables 4.2.6.8 and 6.1.1.4'
Cu Cu -1.9646 0.5888 'International Tables Vol C Tables 4.2.6.8 and 6.1.1.4'
I I -0.3257 6.8362 'International Tables Vol C Tables 4.2.6.8 and 6.1.1.4'
N N 0.0311 0.0180 'International Tables Vol C Tables 4.2.6.8 and 6.1.1.4'

loop_
_exptl_crystal_face_index_h
_exptl_crystal_face_index_k
_exptl_crystal_face_index_l
_exptl_crystal_face_perp_dist
1 0 0 0.0230
-1 0 0 0.0230
0 1 0 0.0049
0 -1 0 0.0049
2 2 5 0.0931
-5 -2 -5 0.0740

loop_
_geom_angle_atom_site_label_1
_geom_angle_atom_site_label_2
_geom_angle_atom_site_label_3
_geom_angle
_geom_angle_site_symmetry_1
_geom_angle_site_symmetry_3
C2 C1 C10 125.9(4) . .
N1 C1 C2 109.6(3) . .
N1 C1 C10 124.5(4) . .
C1 C2 I1 123.9(3) . .
C3 C2 C1 108.8(3) . .
C3 C2 I1 127.2(3) . .
C2 C3 C4 105.9(3) . .
C2 C3 C11 124.0(4) . .
C4 C3 C11 130.1(4) . .
C5 C4 C3 129.2(3) . .
C5 C4 N1 123.2(3) . .
N1 C4 C3 107.5(3) . .
C4 C5 C6 127.0(3) . .
C4 C5 C14 116.2(3) . .
C6 C5 C14 116.8(3) . .
C5 C6 C7 129.0(3) . .
N2 C6 C5 122.4(3) . .
N2 C6 C7 108.6(3) . .
C6 C7 C12 130.5(3) . .
C8 C7 C6 104.9(3) . .
C8 C7 C12 124.6(3) . .
C7 C8 C9 109.0(3) . .
C7 C8 I2 127.1(3) . .
C9 C8 I2 123.9(3) . .
C8 C9 C13 126.7(3) . .
N2 C9 C8 108.9(3) . .
N2 C9 C13 124.3(3) . .
C1 C10 H10A 109.5 . .
C1 C10 H10B 109.5 . .
C1 C10 H10C 109.5 . .
H10A C10 H10B 109.5 . .
H10A C10 H10C 109.5 . .
H10B C10 H10C 109.5 . .
C3 C11 H11A 109.5 . .
C3 C11 H11B 109.5 . .
C3 C11 H11C 109.5 . .
H11A C11 H11B 109.5 . .
H11A C11 H11C 109.5 . .
H11B C11 H11C 109.5 . .
C7 C12 H12A 109.5 . .
C7 C12 H12B 109.5 . .
C7 C12 H12C 109.5 . .
H12A C12 H12B 109.5 . .
H12A C12 H12C 109.5 . .
H12B C12 H12C 109.5 . .
C9 C13 H13A 109.5 . .
C9 C13 H13B 109.5 . .
C9 C13 H13C 109.5 . .
H13A C13 H13B 109.5 . .
H13A C13 H13C 109.5 . .
H13B C13 H13C 109.5 . .
C15 C14 C5 121.0(4) . .
C15 C14 C19 120.0(4) . .
C19 C14 C5 118.9(4) . .
C14 C15 C16 119.4(4) . .
C14 C15 C20 121.0(4) . .
C16 C15 C20 119.6(4) . .
C15 C16 H16 119.2 . .
C17 C16 C15 121.6(4) . .
C17 C16 H16 119.2 . .
C16 C17 C18 118.3(4) . .
C16 C17 C21 120.9(5) . .
C18 C17 C21 120.8(5) . .
C17 C18 H18 119.1 . .
C17 C18 C19 121.8(4) . .
C19 C18 H18 119.1 . .
C14 C19 C18 118.8(4) . .
C14 C19 C22 121.2(4) . .
C18 C19 C22 120.0(4) . .
C15 C20 H20A 109.5 . .
C15 C20 H20B 109.5 . .
C15 C20 H20C 109.5 . .
H20A C20 H20B 109.5 . .
H20A C20 H20C 109.5 . .
H20B C20 H20C 109.5 . .
C17 C21 H21A 109.5 . .
C17 C21 H21B 109.5 . .
C17 C21 H21C 109.5 . .
H21A C21 H21B 109.5 . .
H21A C21 H21C 109.5 . .
H21B C21 H21C 109.5 . .
C19 C22 H22A 109.5 . .
C19 C22 H22B 109.5 . .
C19 C22 H22C 109.5 . .
H22A C22 H22B 109.5 . .
H22A C22 H22C 109.5 . .
H22B C22 H22C 109.5 . .
C24 C23 C32 126.2(4) . .
N3 C23 C24 109.6(3) . .
N3 C23 C32 124.3(4) . .
C23 C24 I3 124.6(3) . .
C25 C24 C23 108.4(3) . .
C25 C24 I3 127.0(3) . .
C24 C25 C26 105.7(3) . .
C24 C25 C33 124.6(4) . .
C26 C25 C33 129.6(4) . .
C27 C26 C25 129.0(3) . .
C27 C26 N3 123.6(3) . .
N3 C26 C25 107.4(3) . .
C26 C27 C28 126.4(3) . .
C26 C27 C36 116.5(3) . .
C28 C27 C36 117.0(3) . .
C27 C28 C29 128.5(3) . .
C27 C28 N4 123.7(3) . .
N4 C28 C29 107.6(3) . .
C28 C29 C34 130.7(4) . .
C30 C29 C28 105.6(3) . .
C30 C29 C34 123.6(4) . .
C29 C30 C31 108.9(3) . .
C29 C30 I4 126.6(3) . .
C31 C30 I4 124.2(3) . .
C30 C31 C35 126.4(4) . .
N4 C31 C30 109.3(3) . .
N4 C31 C35 124.3(4) . .
C23 C32 H32A 109.5 . .
C23 C32 H32B 109.5 . .
C23 C32 H32C 109.5 . .
H32A C32 H32B 109.5 . .
H32A C32 H32C 109.5 . .
H32B C32 H32C 109.5 . .
C25 C33 H33A 109.5 . .
C25 C33 H33B 109.5 . .
C25 C33 H33C 109.5 . .
H33A C33 H33B 109.5 . .
H33A C33 H33C 109.5 . .
H33B C33 H33C 109.5 . .
C29 C34 H34A 109.5 . .
C29 C34 H34B 109.5 . .
C29 C34 H34C 109.5 . .
H34A C34 H34B 109.5 . .
H34A C34 H34C 109.5 . .
H34B C34 H34C 109.5 . .
C31 C35 H35A 109.5 . .
C31 C35 H35B 109.5 . .
C31 C35 H35C 109.5 . .
H35A C35 H35B 109.5 . .
H35A C35 H35C 109.5 . .
H35B C35 H35C 109.5 . .
C37 C36 C27 120.8(4) . .
C37 C36 C41 120.3(4) . .
C41 C36 C27 118.9(4) . .
C36 C37 C38 119.3(4) . .
C36 C37 C42 120.6(4) . .
C38 C37 C42 120.0(4) . .
C37 C38 H38 119.0 . .
C39 C38 C37 122.0(5) . .
C39 C38 H38 119.0 . .
C38 C39 C40 117.6(4) . .
C38 C39 C43 120.9(5) . .
C40 C39 C43 121.5(5) . .
C39 C40 H40 118.7 . .
C39 C40 C41 122.6(4) . .
C41 C40 H40 118.7 . .
C36 C41 C44 121.5(4) . .
C40 C41 C36 118.2(4) . .
C40 C41 C44 120.3(4) . .
C37 C42 H42A 109.5 . .
C37 C42 H42B 109.5 . .
C37 C42 H42C 109.5 . .
H42A C42 H42B 109.5 . .
H42A C42 H42C 109.5 . .
H42B C42 H42C 109.5 . .
C39 C43 H43A 109.5 . .
C39 C43 H43B 109.5 . .
C39 C43 H43C 109.5 . .
H43A C43 H43B 109.5 . .
H43A C43 H43C 109.5 . .
H43B C43 H43C 109.5 . .
C41 C44 H44A 109.5 . .
C41 C44 H44B 109.5 . .
C41 C44 H44C 109.5 . .
H44A C44 H44B 109.5 . .
H44A C44 H44C 109.5 . .
H44B C44 H44C 109.5 . .
C46 C45 C54 128.0(4) . .
N5 C45 C46 109.5(3) . .
N5 C45 C54 122.6(4) . .
C45 C46 I5 123.7(3) . .
C47 C46 C45 109.3(3) . .
C47 C46 I5 127.0(3) . .
C46 C47 C48 105.2(3) . .
C46 C47 C55 124.2(3) . .
C48 C47 C55 130.5(3) . .
C49 C48 C47 129.6(3) . .
C49 C48 N5 122.6(3) . .
N5 C48 C47 107.7(3) . .
C48 C49 C50 126.1(3) . .
C48 C49 C58 115.8(3) . .
C50 C49 C58 118.1(3) . .
C49 C50 C51 128.0(3) . .
N6 C50 C49 123.6(3) . .
N6 C50 C51 108.3(3) . .
C50 C51 C56 130.4(4) . .
C52 C51 C50 105.1(3) . .
C52 C51 C56 124.5(4) . .
C51 C52 C53 108.7(3) . .
C51 C52 I6 127.0(3) . .
C53 C52 I6 124.3(3) . .
C52 C53 C57 126.8(4) . .
N6 C53 C52 109.8(3) . .
N6 C53 C57 123.4(4) . .
C45 C54 H54A 109.5 . .
C45 C54 H54B 109.5 . .
C45 C54 H54C 109.5 . .
H54A C54 H54B 109.5 . .
H54A C54 H54C 109.5 . .
H54B C54 H54C 109.5 . .
C47 C55 H55A 109.5 . .
C47 C55 H55B 109.5 . .
C47 C55 H55C 109.5 . .
H55A C55 H55B 109.5 . .
H55A C55 H55C 109.5 . .
H55B C55 H55C 109.5 . .
C51 C56 H56A 109.5 . .
C51 C56 H56B 109.5 . .
C51 C56 H56C 109.5 . .
H56A C56 H56B 109.5 . .
H56A C56 H56C 109.5 . .
H56B C56 H56C 109.5 . .
C53 C57 H57A 109.5 . .
C53 C57 H57B 109.5 . .
C53 C57 H57C 109.5 . .
H57A C57 H57B 109.5 . .
H57A C57 H57C 109.5 . .
H57B C57 H57C 109.5 . .
C59 C58 C49 121.1(4) . .
C59 C58 C63 120.6(4) . .
C63 C58 C49 118.2(4) . .
C58 C59 C60 118.2(4) . .
C58 C59 C64 122.0(4) . .
C60 C59 C64 119.8(4) . .
C59 C60 H60 118.8 . .
C61 C60 C59 122.3(5) . .
C61 C60 H60 118.8 . .
C60 C61 C62 118.3(4) . .
C60 C61 C65 122.0(5) . .
C62 C61 C65 119.7(5) . .
C61 C62 H62 119.0 . .
C61 C62 C63 122.0(5) . .
C63 C62 H62 119.0 . .
C58 C63 C66 121.6(4) . .
C62 C63 C58 118.5(4) . .
C62 C63 C66 119.9(4) . .
C59 C64 H64A 109.5 . .
C59 C64 H64B 109.5 . .
C59 C64 H64C 109.5 . .
H64A C64 H64B 109.5 . .
H64A C64 H64C 109.5 . .
H64B C64 H64C 109.5 . .
C61 C65 H65A 109.5 . .
C61 C65 H65B 109.5 . .
C61 C65 H65C 109.5 . .
H65A C65 H65B 109.5 . .
H65A C65 H65C 109.5 . .
H65B C65 H65C 109.5 . .
C63 C66 H66A 109.5 . .
C63 C66 H66B 109.5 . .
C63 C66 H66C 109.5 . .
H66A C66 H66B 109.5 . .
H66A C66 H66C 109.5 . .
H66B C66 H66C 109.5 . .
C68 C67 C76 126.7(4) . .
N7 C67 C68 109.2(3) . .
N7 C67 C76 124.0(4) . .
C67 C68 I7 123.8(3) . .
C69 C68 C67 109.4(3) . .
C69 C68 I7 126.7(3) . .
C68 C69 C70 104.5(3) . .
C68 C69 C77 124.4(4) . .
C70 C69 C77 131.0(4) . .
C71 C70 C69 128.2(3) . .
C71 C70 N7 123.1(3) . .
N7 C70 C69 108.7(3) . .
C70 C71 C72 126.4(3) . .
C70 C71 C80 117.1(3) . .
C72 C71 C80 116.5(3) . .
C71 C72 C73 129.0(3) . .
N8 C72 C71 122.8(3) . .
N8 C72 C73 108.1(3) . .
C72 C73 C78 130.3(4) . .
C74 C73 C72 105.3(3) . .
C74 C73 C78 124.5(4) . .
C73 C74 C75 109.0(3) . .
C73 C74 I8 126.3(3) . .
C75 C74 I8 124.5(3) . .
C74 C75 C79 127.6(4) . .
N8 C75 C74 109.1(3) . .
N8 C75 C79 123.2(4) . .
C67 C76 H76A 109.5 . .
C67 C76 H76B 109.5 . .
C67 C76 H76C 109.5 . .
H76A C76 H76B 109.5 . .
H76A C76 H76C 109.5 . .
H76B C76 H76C 109.5 . .
C69 C77 H77A 109.5 . .
C69 C77 H77B 109.5 . .
C69 C77 H77C 109.5 . .
H77A C77 H77B 109.5 . .
H77A C77 H77C 109.5 . .
H77B C77 H77C 109.5 . .
C73 C78 H78A 109.5 . .
C73 C78 H78B 109.5 . .
C73 C78 H78C 109.5 . .
H78A C78 H78B 109.5 . .
H78A C78 H78C 109.5 . .
H78B C78 H78C 109.5 . .
C75 C79 H79A 109.5 . .
C75 C79 H79B 109.5 . .
C75 C79 H79C 109.5 . .
H79A C79 H79B 109.5 . .
H79A C79 H79C 109.5 . .
H79B C79 H79C 109.5 . .
C81 C80 C71 118.3(4) . .
C85 C80 C71 120.8(4) . .
C85 C80 C81 121.0(4) . .
C80 C81 C86 121.8(4) . .
C82 C81 C80 118.1(4) . .
C82 C81 C86 120.1(4) . .
C81 C82 H82 118.8 . .
C83 C82 C81 122.3(5) . .
C83 C82 H82 118.8 . .
C82 C83 C87 120.8(5) . .
C84 C83 C82 118.0(4) . .
C84 C83 C87 121.2(5) . .
C83 C84 H84 119.0 . .
C83 C84 C85 121.9(5) . .
C85 C84 H84 119.0 . .
C80 C85 C84 118.7(4) . .
C80 C85 C88 121.3(4) . .
C84 C85 C88 120.0(4) . .
C81 C86 H86A 109.5 . .
C81 C86 H86B 109.5 . .
C81 C86 H86C 109.5 . .
H86A C86 H86B 109.5 . .
H86A C86 H86C 109.5 . .
H86B C86 H86C 109.5 . .
C83 C87 H87A 109.5 . .
C83 C87 H87B 109.5 . .
C83 C87 H87C 109.5 . .
H87A C87 H87B 109.5 . .
H87A C87 H87C 109.5 . .
H87B C87 H87C 109.5 . .
C85 C88 H88A 109.5 . .
C85 C88 H88B 109.5 . .
C85 C88 H88C 109.5 . .
H88A C88 H88B 109.5 . .
H88A C88 H88C 109.5 . .
H88B C88 H88C 109.5 . .
N2 Cu1 N1 93.50(13) . .
N2 Cu1 N3 134.77(13) . .
N2 Cu1 N4 102.33(13) . .
N3 Cu1 N1 106.04(13) . .
N4 Cu1 N1 132.76(14) . .
N4 Cu1 N3 93.67(13) . .
N5 Cu2 N7 105.23(13) . .
N6 Cu2 N5 92.97(13) . .
N6 Cu2 N7 136.01(14) . .
N8 Cu2 N5 127.31(14) . .
N8 Cu2 N6 107.43(14) . .
N8 Cu2 N7 92.89(13) . .
C1 N1 C4 108.1(3) . .
C1 N1 Cu1 125.8(3) . .
C4 N1 Cu1 126.1(3) . .
C6 N2 Cu1 127.4(2) . .
C9 N2 C6 108.5(3) . .
C9 N2 Cu1 123.9(2) . .
C23 N3 C26 108.9(3) . .
C23 N3 Cu1 124.9(3) . .
C26 N3 Cu1 126.2(3) . .
C28 N4 Cu1 126.0(3) . .
C31 N4 C28 108.5(3) . .
C31 N4 Cu1 124.7(3) . .
C45 N5 C48 108.3(3) . .
C45 N5 Cu2 123.9(2) . .
C48 N5 Cu2 126.8(2) . .
C50 N6 Cu2 126.4(3) . .
C53 N6 C50 108.0(3) . .
C53 N6 Cu2 125.5(3) . .
C67 N7 C70 108.1(3) . .
C67 N7 Cu2 125.0(3) . .
C70 N7 Cu2 126.6(2) . .
C72 N8 Cu2 127.2(3) . .
C75 N8 C72 108.6(3) . .
C75 N8 Cu2 124.2(3) . .

loop_
_geom_bond_atom_site_label_1
_geom_bond_atom_site_label_2
_geom_bond_distance
_geom_bond_site_symmetry_2
C1 C2 1.412(5) .
C1 C10 1.494(5) .
C1 N1 1.339(5) .
C2 C3 1.367(6) .
C2 I1 2.075(4) .
C3 C4 1.449(5) .
C3 C11 1.500(6) .
C4 C5 1.401(5) .
C4 N1 1.405(4) .
C5 C6 1.412(5) .
C5 C14 1.513(5) .
C6 C7 1.434(5) .
C6 N2 1.397(4) .
C7 C8 1.385(5) .
C7 C12 1.491(5) .
C8 C9 1.415(5) .
C8 I2 2.076(4) .
C9 C13 1.494(5) .
C9 N2 1.333(5) .
C10 H10A 0.9800 .
C10 H10B 0.9800 .
C10 H10C 0.9800 .
C11 H11A 0.9800 .
C11 H11B 0.9800 .
C11 H11C 0.9800 .
C12 H12A 0.9800 .
C12 H12B 0.9800 .
C12 H12C 0.9800 .
C13 H13A 0.9800 .
C13 H13B 0.9800 .
C13 H13C 0.9800 .
C14 C15 1.390(6) .
C14 C19 1.398(6) .
C15 C16 1.394(5) .
C15 C20 1.504(7) .
C16 H16 0.9500 .
C16 C17 1.379(7) .
C17 C18 1.384(7) .
C17 C21 1.517(5) .
C18 H18 0.9500 .
C18 C19 1.398(5) .
C19 C22 1.509(6) .
C20 H20A 0.9800 .
C20 H20B 0.9800 .
C20 H20C 0.9800 .
C21 H21A 0.9800 .
C21 H21B 0.9800 .
C21 H21C 0.9800 .
C22 H22A 0.9800 .
C22 H22B 0.9800 .
C22 H22C 0.9800 .
C23 C24 1.421(5) .
C23 C32 1.493(5) .
C23 N3 1.324(5) .
C24 C25 1.376(6) .
C24 I3 2.079(4) .
C25 C26 1.451(5) .
C25 C33 1.498(5) .
C26 C27 1.400(5) .
C26 N3 1.402(4) .
C27 C28 1.401(5) .
C27 C36 1.513(5) .
C28 C29 1.436(6) .
C28 N4 1.403(4) .
C29 C30 1.375(6) .
C29 C34 1.511(6) .
C30 C31 1.405(5) .
C30 I4 2.076(4) .
C31 C35 1.494(5) .
C31 N4 1.330(5) .
C32 H32A 0.9800 .
C32 H32B 0.9800 .
C32 H32C 0.9800 .
C33 H33A 0.9800 .
C33 H33B 0.9800 .
C33 H33C 0.9800 .
C34 H34A 0.9800 .
C34 H34B 0.9800 .
C34 H34C 0.9800 .
C35 H35A 0.9800 .
C35 H35B 0.9800 .
C35 H35C 0.9800 .
C36 C37 1.388(6) .
C36 C41 1.394(6) .
C37 C38 1.392(6) .
C37 C42 1.512(7) .
C38 H38 0.9500 .
C38 C39 1.371(7) .
C39 C40 1.385(7) .
C39 C43 1.516(5) .
C40 H40 0.9500 .
C40 C41 1.394(5) .
C41 C44 1.505(7) .
C42 H42A 0.9800 .
C42 H42B 0.9800 .
C42 H42C 0.9800 .
C43 H43A 0.9800 .
C43 H43B 0.9800 .
C43 H43C 0.9800 .
C44 H44A 0.9800 .
C44 H44B 0.9800 .
C44 H44C 0.9800 .
C45 C46 1.406(5) .
C45 C54 1.492(5) .
C45 N5 1.330(5) .
C46 C47 1.377(5) .
C46 I5 2.078(4) .
C47 C48 1.445(5) .
C47 C55 1.501(5) .
C48 C49 1.402(5) .
C48 N5 1.408(4) .
C49 C50 1.410(5) .
C49 C58 1.502(5) .
C50 C51 1.441(5) .
C50 N6 1.407(4) .
C51 C52 1.388(5) .
C51 C56 1.495(5) .
C52 C53 1.411(6) .
C52 I6 2.078(4) .
C53 C57 1.499(5) .
C53 N6 1.332(5) .
C54 H54A 0.9800 .
C54 H54B 0.9800 .
C54 H54C 0.9800 .
C55 H55A 0.9800 .
C55 H55B 0.9800 .
C55 H55C 0.9800 .
C56 H56A 0.9800 .
C56 H56B 0.9800 .
C56 H56C 0.9800 .
C57 H57A 0.9800 .
C57 H57B 0.9800 .
C57 H57C 0.9800 .
C58 C59 1.396(6) .
C58 C63 1.403(6) .
C59 C60 1.404(6) .
C59 C64 1.504(7) .
C60 H60 0.9500 .
C60 C61 1.372(8) .
C61 C62 1.385(8) .
C61 C65 1.524(6) .
C62 H62 0.9500 .
C62 C63 1.395(6) .
C63 C66 1.502(7) .
C64 H64A 0.9800 .
C64 H64B 0.9800 .
C64 H64C 0.9800 .
C65 H65A 0.9800 .
C65 H65B 0.9800 .
C65 H65C 0.9800 .
C66 H66A 0.9800 .
C66 H66B 0.9800 .
C66 H66C 0.9800 .
C67 C68 1.409(5) .
C67 C76 1.491(5) .
C67 N7 1.335(5) .
C68 C69 1.391(5) .
C68 I7 2.069(4) .
C69 C70 1.436(5) .
C69 C77 1.493(5) .
C70 C71 1.407(5) .
C70 N7 1.408(4) .
C71 C72 1.410(5) .
C71 C80 1.511(5) .
C72 C73 1.442(5) .
C72 N8 1.401(4) .
C73 C74 1.380(6) .
C73 C78 1.492(5) .
C74 C75 1.416(5) .
C74 I8 2.068(4) .
C75 C79 1.492(6) .
C75 N8 1.333(5) .
C76 H76A 0.9800 .
C76 H76B 0.9800 .
C76 H76C 0.9800 .
C77 H77A 0.9800 .
C77 H77B 0.9800 .
C77 H77C 0.9800 .
C78 H78A 0.9800 .
C78 H78B 0.9800 .
C78 H78C 0.9800 .
C79 H79A 0.9800 .
C79 H79B 0.9800 .
C79 H79C 0.9800 .
C80 C81 1.399(6) .
C80 C85 1.392(6) .
C81 C82 1.396(6) .
C81 C86 1.507(6) .
C82 H82 0.9500 .
C82 C83 1.385(8) .
C83 C84 1.385(8) .
C83 C87 1.517(6) .
C84 H84 0.9500 .
C84 C85 1.397(6) .
C85 C88 1.513(7) .
C86 H86A 0.9800 .
C86 H86B 0.9800 .
C86 H86C 0.9800 .
C87 H87A 0.9800 .
C87 H87B 0.9800 .
C87 H87C 0.9800 .
C88 H88A 0.9800 .
C88 H88B 0.9800 .
C88 H88C 0.9800 .
Cu1 N1 1.950(3) .
Cu1 N2 1.931(3) .
Cu1 N3 1.945(3) .
Cu1 N4 1.944(3) .
Cu2 N5 1.941(3) .
Cu2 N6 1.940(3) .
Cu2 N7 1.942(3) .
Cu2 N8 1.939(3) .

loop_
_geom_torsion_atom_site_label_1
_geom_torsion_atom_site_label_2
_geom_torsion_atom_site_label_3
_geom_torsion_atom_site_label_4
_geom_torsion
_geom_torsion_site_symmetry_1
_geom_torsion_site_symmetry_2
_geom_torsion_site_symmetry_3
_geom_torsion_site_symmetry_4
C1 C2 C3 C4 0.6(6) . . . .
C1 C2 C3 C11 178.6(6) . . . .
C2 C1 N1 C4 1.9(5) . . . .
C2 C1 N1 Cu1 180.0(3) . . . .
C2 C3 C4 C5 -176.7(4) . . . .
C2 C3 C4 N1 0.6(5) . . . .
C3 C4 C5 C6 -178.8(5) . . . .
C3 C4 C5 C14 3.9(7) . . . .
C3 C4 N1 C1 -1.6(5) . . . .
C3 C4 N1 Cu1 -179.6(3) . . . .
C4 C5 C6 C7 177.2(4) . . . .
C4 C5 C6 N2 0.3(6) . . . .
C4 C5 C14 C15 -91.5(5) . . . .
C4 C5 C14 C19 85.9(5) . . . .
C5 C4 N1 C1 175.9(4) . . . .
C5 C4 N1 Cu1 -2.1(6) . . . .
C5 C6 C7 C8 -176.7(4) . . . .
C5 C6 C7 C12 1.1(7) . . . .
C5 C6 N2 C9 177.1(3) . . . .
C5 C6 N2 Cu1 -6.7(5) . . . .
C5 C14 C15 C16 176.8(4) . . . .
C5 C14 C15 C20 -2.4(7) . . . .
C5 C14 C19 C18 -176.6(4) . . . .
C5 C14 C19 C22 4.8(6) . . . .
C6 C5 C14 C15 90.9(5) . . . .
C6 C5 C14 C19 -91.7(5) . . . .
C6 C7 C8 C9 -0.5(4) . . . .
C6 C7 C8 I2 177.2(3) . . . .
C7 C6 N2 C9 -0.4(4) . . . .
C7 C6 N2 Cu1 175.9(2) . . . .
C7 C8 C9 C13 179.1(4) . . . .
C7 C8 C9 N2 0.3(5) . . . .
C8 C9 N2 C6 0.0(4) . . . .
C8 C9 N2 Cu1 -176.3(2) . . . .
C10 C1 C2 C3 178.7(5) . . . .
C10 C1 C2 I1 -1.4(7) . . . .
C10 C1 N1 C4 -178.3(4) . . . .
C10 C1 N1 Cu1 -0.3(6) . . . .
C11 C3 C4 C5 5.4(10) . . . .
C11 C3 C4 N1 -177.3(6) . . . .
C12 C7 C8 C9 -178.5(4) . . . .
C12 C7 C8 I2 -0.7(6) . . . .
C13 C9 N2 C6 -178.8(4) . . . .
C13 C9 N2 Cu1 4.8(5) . . . .
C14 C5 C6 C7 -5.5(6) . . . .
C14 C5 C6 N2 177.6(3) . . . .
C14 C15 C16 C17 -0.9(7) . . . .
C15 C14 C19 C18 0.8(6) . . . .
C15 C14 C19 C22 -177.9(4) . . . .
C15 C16 C17 C18 2.0(7) . . . .
C15 C16 C17 C21 -179.1(4) . . . .
C16 C17 C18 C19 -1.7(7) . . . .
C17 C18 C19 C14 0.3(7) . . . .
C17 C18 C19 C22 179.0(4) . . . .
C19 C14 C15 C16 -0.5(6) . . . .
C19 C14 C15 C20 -179.7(5) . . . .
C20 C15 C16 C17 178.4(5) . . . .
C21 C17 C18 C19 179.4(4) . . . .
C23 C24 C25 C26 -0.6(5) . . . .
C23 C24 C25 C33 -179.5(4) . . . .
C24 C23 N3 C26 -0.6(5) . . . .
C24 C23 N3 Cu1 -179.2(3) . . . .
C24 C25 C26 C27 179.7(4) . . . .
C24 C25 C26 N3 0.2(4) . . . .
C25 C26 C27 C28 177.4(4) . . . .
C25 C26 C27 C36 -6.0(6) . . . .
C25 C26 N3 C23 0.2(4) . . . .
C25 C26 N3 Cu1 178.9(3) . . . .
C26 C27 C28 C29 176.8(4) . . . .
C26 C27 C28 N4 0.8(6) . . . .
C26 C27 C36 C37 94.0(5) . . . .
C26 C27 C36 C41 -87.9(5) . . . .
C27 C26 N3 C23 -179.3(4) . . . .
C27 C26 N3 Cu1 -0.7(5) . . . .
C27 C28 C29 C30 -175.5(4) . . . .
C27 C28 C29 C34 6.9(8) . . . .
C27 C28 N4 C31 175.7(4) . . . .
C27 C28 N4 Cu1 5.3(5) . . . .
C27 C36 C37 C38 179.4(4) . . . .
C27 C36 C37 C42 -2.4(7) . . . .
C27 C36 C41 C40 -179.3(4) . . . .
C27 C36 C41 C44 0.7(6) . . . .
C28 C27 C36 C37 -89.0(5) . . . .
C28 C27 C36 C41 89.1(5) . . . .
C28 C29 C30 C31 -0.7(5) . . . .
C28 C29 C30 I4 173.8(3) . . . .
C29 C28 N4 C31 -1.0(4) . . . .
C29 C28 N4 Cu1 -171.5(3) . . . .
C29 C30 C31 C35 178.0(4) . . . .
C29 C30 C31 N4 0.1(5) . . . .
C30 C31 N4 C28 0.6(4) . . . .
C30 C31 N4 Cu1 171.2(3) . . . .
C32 C23 C24 C25 -178.6(4) . . . .
C32 C23 C24 I3 2.3(6) . . . .
C32 C23 N3 C26 178.8(4) . . . .
C32 C23 N3 Cu1 0.1(6) . . . .
C33 C25 C26 C27 -1.4(7) . . . .
C33 C25 C26 N3 179.1(4) . . . .
C34 C29 C30 C31 177.1(5) . . . .
C34 C29 C30 I4 -8.5(7) . . . .
C35 C31 N4 C28 -177.4(4) . . . .
C35 C31 N4 Cu1 -6.8(6) . . . .
C36 C27 C28 C29 0.2(6) . . . .
C36 C27 C28 N4 -175.9(3) . . . .
C36 C37 C38 C39 -0.7(8) . . . .
C37 C36 C41 C40 -1.2(6) . . . .
C37 C36 C41 C44 178.8(4) . . . .
C37 C38 C39 C40 -0.2(7) . . . .
C37 C38 C39 C43 177.9(5) . . . .
C38 C39 C40 C41 0.3(7) . . . .
C39 C40 C41 C36 0.3(7) . . . .
C39 C40 C41 C44 -179.7(4) . . . .
C41 C36 C37 C38 1.3(7) . . . .
C41 C36 C37 C42 179.5(5) . . . .
C42 C37 C38 C39 -178.8(5) . . . .
C43 C39 C40 C41 -177.7(4) . . . .
C45 C46 C47 C48 -0.4(4) . . . .
C45 C46 C47 C55 179.1(4) . . . .
C46 C45 N5 C48 -1.6(4) . . . .
C46 C45 N5 Cu2 168.3(3) . . . .
C46 C47 C48 C49 178.8(4) . . . .
C46 C47 C48 N5 -0.5(4) . . . .
C47 C48 C49 C50 -179.9(4) . . . .
C47 C48 C49 C58 2.0(6) . . . .
C47 C48 N5 C45 1.3(4) . . . .
C47 C48 N5 Cu2 -168.2(3) . . . .
C48 C49 C50 C51 177.3(4) . . . .
C48 C49 C50 N6 -6.5(6) . . . .
C48 C49 C58 C59 -91.1(5) . . . .
C48 C49 C58 C63 85.6(4) . . . .
C49 C48 N5 C45 -178.1(4) . . . .
C49 C48 N5 Cu2 12.4(5) . . . .
C49 C50 C51 C52 176.0(4) . . . .
C49 C50 C51 C56 -6.1(7) . . . .
C49 C50 N6 C53 -175.7(4) . . . .
C49 C50 N6 Cu2 1.6(6) . . . .
C49 C58 C59 C60 174.2(4) . . . .
C49 C58 C59 C64 -6.5(6) . . . .
C49 C58 C63 C62 -174.9(4) . . . .
C49 C58 C63 C66 2.5(6) . . . .
C50 C49 C58 C59 90.7(5) . . . .
C50 C49 C58 C63 -92.7(4) . . . .
C50 C51 C52 C53 -0.1(5) . . . .
C50 C51 C52 I6 -179.6(3) . . . .
C51 C50 N6 C53 1.1(4) . . . .
C51 C50 N6 Cu2 178.4(3) . . . .
C51 C52 C53 C57 -177.6(4) . . . .
C51 C52 C53 N6 0.7(5) . . . .
C52 C53 N6 C50 -1.1(5) . . . .
C52 C53 N6 Cu2 -178.4(3) . . . .
C54 C45 C46 C47 -178.7(4) . . . .
C54 C45 C46 I5 2.9(6) . . . .
C54 C45 N5 C48 178.4(4) . . . .
C54 C45 N5 Cu2 -11.7(5) . . . .
C55 C47 C48 C49 -0.7(7) . . . .
C55 C47 C48 N5 180.0(4) . . . .
C56 C51 C52 C53 -178.1(4) . . . .
C56 C51 C52 I6 2.4(6) . . . .
C57 C53 N6 C50 177.3(4) . . . .
C57 C53 N6 Cu2 0.0(6) . . . .
C58 C49 C50 C51 -4.6(6) . . . .
C58 C49 C50 N6 171.5(4) . . . .
C58 C59 C60 C61 1.1(6) . . . .
C59 C58 C63 C62 1.8(6) . . . .
C59 C58 C63 C66 179.1(4) . . . .
C59 C60 C61 C62 0.7(7) . . . .
C59 C60 C61 C65 -177.6(4) . . . .
C60 C61 C62 C63 -1.3(7) . . . .
C61 C62 C63 C58 0.1(6) . . . .
C61 C62 C63 C66 -177.4(4) . . . .
C63 C58 C59 C60 -2.3(6) . . . .
C63 C58 C59 C64 176.9(4) . . . .
C64 C59 C60 C61 -178.2(4) . . . .
C65 C61 C62 C63 177.1(4) . . . .
C67 C68 C69 C70 0.1(4) . . . .
C67 C68 C69 C77 -178.4(4) . . . .
C68 C67 N7 C70 -0.4(4) . . . .
C68 C67 N7 Cu2 -174.2(2) . . . .
C68 C69 C70 C71 -179.5(4) . . . .
C68 C69 C70 N7 -0.3(4) . . . .
C69 C70 C71 C72 176.3(4) . . . .
C69 C70 C71 C80 -3.8(6) . . . .
C69 C70 N7 C67 0.4(4) . . . .
C69 C70 N7 Cu2 174.1(2) . . . .
C70 C71 C72 C73 -170.6(4) . . . .
C70 C71 C72 N8 3.6(6) . . . .
C70 C71 C80 C81 -91.6(5) . . . .
C70 C71 C80 C85 89.4(5) . . . .
C71 C70 N7 C67 179.7(3) . . . .
C71 C70 N7 Cu2 -6.6(5) . . . .
C71 C72 C73 C74 173.8(4) . . . .
C71 C72 C73 C78 -6.2(7) . . . .
C71 C72 N8 C75 -173.9(4) . . . .
C71 C72 N8 Cu2 5.1(6) . . . .
C71 C80 C81 C82 -178.8(4) . . . .
C71 C80 C81 C86 1.9(6) . . . .
C71 C80 C85 C84 179.4(4) . . . .
C71 C80 C85 C88 -0.5(7) . . . .
C72 C71 C80 C81 88.2(5) . . . .
C72 C71 C80 C85 -90.8(5) . . . .
C72 C73 C74 C75 0.4(5) . . . .
C72 C73 C74 I8 -174.6(3) . . . .
C73 C72 N8 C75 1.3(5) . . . .
C73 C72 N8 Cu2 -179.7(3) . . . .
C73 C74 C75 C79 -177.7(5) . . . .
C73 C74 C75 N8 0.4(5) . . . .
C74 C75 N8 C72 -1.0(5) . . . .
C74 C75 N8 Cu2 179.9(3) . . . .
C76 C67 C68 C69 -177.7(4) . . . .
C76 C67 C68 I7 4.5(6) . . . .
C76 C67 N7 C70 177.6(4) . . . .
C76 C67 N7 Cu2 3.7(5) . . . .
C77 C69 C70 C71 -1.2(7) . . . .
C77 C69 C70 N7 178.0(4) . . . .
C78 C73 C74 C75 -179.6(4) . . . .
C78 C73 C74 I8 5.4(6) . . . .
C79 C75 N8 C72 177.2(4) . . . .
C79 C75 N8 Cu2 -1.9(6) . . . .
C80 C71 C72 C73 9.6(6) . . . .
C80 C71 C72 N8 -176.3(3) . . . .
C80 C81 C82 C83 -1.0(6) . . . .
C81 C80 C85 C84 0.4(6) . . . .
C81 C80 C85 C88 -179.4(4) . . . .
C81 C82 C83 C84 1.2(7) . . . .
C81 C82 C83 C87 -179.5(4) . . . .
C82 C83 C84 C85 -0.7(7) . . . .
C83 C84 C85 C80 -0.2(7) . . . .
C83 C84 C85 C88 179.7(5) . . . .
C85 C80 C81 C82 0.1(6) . . . .
C85 C80 C81 C86 -179.1(4) . . . .
C86 C81 C82 C83 178.3(4) . . . .
C87 C83 C84 C85 -179.9(5) . . . .
I1 C2 C3 C4 -179.4(3) . . . .
I1 C2 C3 C11 -1.3(8) . . . .
I2 C8 C9 C13 1.3(6) . . . .
I2 C8 C9 N2 -177.5(3) . . . .
I3 C24 C25 C26 178.5(3) . . . .
I3 C24 C25 C33 -0.4(6) . . . .
I4 C30 C31 C35 3.4(6) . . . .
I4 C30 C31 N4 -174.5(3) . . . .
I5 C46 C47 C48 177.9(3) . . . .
I5 C46 C47 C55 -2.5(6) . . . .
I6 C52 C53 C57 1.9(6) . . . .
I6 C52 C53 N6 -179.7(3) . . . .
I7 C68 C69 C70 177.8(3) . . . .
I7 C68 C69 C77 -0.6(6) . . . .
I8 C74 C75 C79 -2.7(7) . . . .
I8 C74 C75 N8 175.4(3) . . . .
N1 C1 C2 C3 -1.6(5) . . . .
N1 C1 C2 I1 178.4(3) . . . .
N1 C4 C5 C6 4.3(7) . . . .
N1 C4 C5 C14 -173.0(4) . . . .
N2 C6 C7 C8 0.5(4) . . . .
N2 C6 C7 C12 178.3(4) . . . .
N3 C23 C24 C25 0.7(5) . . . .
N3 C23 C24 I3 -178.4(3) . . . .
N3 C26 C27 C28 -3.2(6) . . . .
N3 C26 C27 C36 173.5(3) . . . .
N4 C28 C29 C30 1.0(5) . . . .
N4 C28 C29 C34 -176.5(5) . . . .
N5 C45 C46 C47 1.3(5) . . . .
N5 C45 C46 I5 -177.1(3) . . . .
N5 C48 C49 C50 -0.7(6) . . . .
N5 C48 C49 C58 -178.8(3) . . . .
N6 C50 C51 C52 -0.6(4) . . . .
N6 C50 C51 C56 177.2(4) . . . .
N7 C67 C68 C69 0.2(4) . . . .
N7 C67 C68 I7 -177.6(3) . . . .
N7 C70 C71 C72 -2.8(6) . . . .
N7 C70 C71 C80 177.1(3) . . . .
N8 C72 C73 C74 -1.0(4) . . . .
N8 C72 C73 C78 179.0(4) . . . .
